data_1540823
loop_
_publ_author_name
'Vigdorchik, A.G.'
'Malinovskii, Yu.A.'
'Dryuchko, A.G.'

_publ_section_title
;
 Synthesis and x-ray structural investigation of potassium terbium nitrate
 K (Tb (N O3)4 (H2 O)2)
;
_journal_name_full Kristallografiya
_journal_page_first 1434
_journal_page_last 1437
_journal_volume 34
_journal_year 1989
_chemical_formula_sum 'H4 K N4 O14 Tb'
_chemical_name_systematic 'K (Tb (H2 O)2) (N O3)4'
_space_group_IT_number 33
_symmetry_space_group_name_Hall 'P -2n 2a'
_symmetry_space_group_name_H-M 'P 21 c n'
_cell_angle_alpha 90
_cell_angle_beta 90
_cell_angle_gamma 90
_cell_formula_units_Z 4
_cell_length_a 7.966
_cell_length_b 11.571
_cell_length_c 12.694
_cell_volume 1170.064
_citation_journal_id_ASTM KRISAJ
_cod_data_source_file Vigdorchik_KRISAJ_1989_1171.cif
_cod_data_source_block H4K1N4O14Tb1
_cod_depositor_comments
;
 Correcting the way attached hydrogen atoms were marked. Removing two
 hydrogen atoms from atom 'O12' and placing the on the 'O14' atom.

 Antanas Vaitkus,
 2017-08-09

 Marking attached hydrogen atoms.

 Antanas Vaitkus,
 2017-07-12
;
_cod_original_sg_symbol_Hall 'P 2c -2n (z,y,-x)'
_cod_original_formula_sum 'H4 K1 N4 O14 Tb1'
_cod_database_code 1540823

loop_
_symmetry_equiv_pos_as_xyz
x,y,z
x+1/2,-y,-z
x+1/2,y+1/2,-z+1/2
x,-y+1/2,z+1/2

loop_
_atom_site_label
_atom_site_type_symbol
_atom_site_fract_x
_atom_site_fract_y
_atom_site_fract_z
_atom_site_occupancy
_atom_site_U_iso_or_equiv
_atom_site_attached_hydrogens
K1 K+1 0.7147 0.1665 0.4786 1 0.0 0
Tb1 Tb+3 0.25 0.332 0.295 1 0.0 0
N1 N+5 0.5711 0.2557 0.207 1 0.0 0
N4 N+5 0.9354 0.3908 0.3886 1 0.0 0
N3 N+5 0.0958 0.4142 0.1009 1 0.0 0
N2 N+5 0.2401 0.0796 0.3229 1 0.0 0
O1 O-2 0.5472 0.261 0.3046 1 0.0 0
O2 O-2 0.701 0.217 0.1719 1 0.0 0
O3 O-2 0.4575 0.2961 0.1491 1 0.0 0
O4 O-2 0.7323 0.4745 0.1706 1 0.0 0
O5 O-2 0.2045 0.1316 0.2373 1 0.0 0
O6 O-2 0.2869 0.1429 0.3978 1 0.0 0
O7 O-2 0.1956 0.4752 0.1536 1 0.0 0
O8 O-2 0.0237 0.449 0.0229 1 0.0 0
O9 O-2 0.0744 0.31 0.1359 1 0.0 0
O10 O-2 0.8108 0.4132 0.4394 1 0.0 0
O11 O-2 0.9785 0.2884 0.3678 1 0.0 0
O12 O-2 0.0323 0.4688 0.3546 1 0.0 0
O13 O-2 0.4074 0.5091 0.3228 1 0.0 2
O14 O-2 0.2974 0.3569 0.4811 1 0.0 2
